data_4074234
loop_
_publ_author_name
'Zirngast, Michaela'
'Marschner, Christoph'
'Baumgartner, Judith'

_publ_section_title
;
 Cobalt-Assisted Silicon&#x2212;Silicon Bond Activation
;
_journal_issue 20
_journal_name_full Organometallics
_journal_page_first 4897
_journal_paper_doi 10.1021/om0604831
_journal_volume 25
_journal_year 2006
_chemical_formula_sum 'C19 H20 Co2 O6 Si2'
_chemical_formula_weight 518.39
_chemical_name_systematic
; 
 ? 
;
_space_group_IT_number 14
_symmetry_cell_setting monoclinic
_symmetry_space_group_name_Hall '-P 2yn'
_symmetry_space_group_name_H-M 'P 1 21/n 1'
_atom_sites_solution_hydrogens geom
_atom_sites_solution_primary direct
_atom_sites_solution_secondary difmap
_audit_creation_method SHELXL-97
_cell_angle_alpha 90.00
_cell_angle_beta 91.57(3)
_cell_angle_gamma 90.00
_cell_formula_units_Z 4
_cell_length_a 8.6734(17)
_cell_length_b 11.268(2)
_cell_length_c 24.248(5)
_cell_measurement_temperature 100(2)
_cell_volume 2368.9(8)
_computing_cell_refinement 'Bruker XSCANS'
_computing_data_collection 'Bruker XSCANS'
_computing_data_reduction 'Bruker SHELXTL'
_computing_molecular_graphics 'Bruker SHELXTL'
_computing_publication_material 'Bruker SHELXTL'
_computing_structure_refinement 'SHELXL-97 (Sheldrick, 1997)'
_computing_structure_solution 'SHELXS-97 (Sheldrick, 1990)'
_diffrn_ambient_temperature 100(2)
_diffrn_measured_fraction_theta_full 0.997
_diffrn_measured_fraction_theta_max 0.997
_diffrn_measurement_device_type 'Bruker P4'
_diffrn_measurement_method '\w scans'
_diffrn_radiation_monochromator graphite
_diffrn_radiation_source 'fine-focus sealed tube'
_diffrn_radiation_type MoK\a
_diffrn_radiation_wavelength 0.71073
_diffrn_reflns_av_R_equivalents 0.0807
_diffrn_reflns_av_sigmaI/netI 0.1022
_diffrn_reflns_limit_h_max 10
_diffrn_reflns_limit_h_min -10
_diffrn_reflns_limit_k_max 14
_diffrn_reflns_limit_k_min -14
_diffrn_reflns_limit_l_max 30
_diffrn_reflns_limit_l_min -29
_diffrn_reflns_number 18272
_diffrn_reflns_theta_full 26.36
_diffrn_reflns_theta_max 26.36
_diffrn_reflns_theta_min 1.68
_diffrn_standards_interval_time 10
_exptl_absorpt_coefficient_mu 1.531
_exptl_absorpt_correction_T_max 0.6917
_exptl_absorpt_correction_T_min 0.6087
_exptl_absorpt_correction_type SADABS
_exptl_absorpt_process_details XPREP
_exptl_crystal_colour red
_exptl_crystal_density_diffrn 1.453
_exptl_crystal_density_method 'not measured'
_exptl_crystal_description blocks
_exptl_crystal_F_000 1056
_exptl_crystal_size_max 0.36
_exptl_crystal_size_mid 0.30
_exptl_crystal_size_min 0.26
_refine_diff_density_max 0.587
_refine_diff_density_min -0.356
_refine_diff_density_rms 0.089
_refine_ls_extinction_method none
_refine_ls_goodness_of_fit_ref 0.919
_refine_ls_hydrogen_treatment mixed
_refine_ls_matrix_type full
_refine_ls_number_parameters 267
_refine_ls_number_reflns 4822
_refine_ls_number_restraints 0
_refine_ls_restrained_S_all 0.919
_refine_ls_R_factor_all 0.0660
_refine_ls_R_factor_gt 0.0428
_refine_ls_shift/su_max 0.001
_refine_ls_shift/su_mean 0.000
_refine_ls_structure_factor_coef Fsqd
_refine_ls_weighting_details 'calc w=1/[\s^2^(Fo^2^)+(0.0000P)^2^+0.0000P] where P=(Fo^2^+2Fc^2^)/3'
_refine_ls_weighting_scheme calc
_refine_ls_wR_factor_gt 0.0962
_refine_ls_wR_factor_ref 0.1040
_reflns_number_gt 3490
_reflns_number_total 4822
_reflns_threshold_expression >2sigma(I)
_cod_data_source_file om0604831si20060720_042426.cif
_cod_data_source_block 8a_311j
_cod_original_sg_symbol_H-M P2(1)/n
_cod_database_code 4074234

loop_
_symmetry_equiv_pos_as_xyz
'x, y, z'
'-x+1/2, y+1/2, -z+1/2'
'-x, -y, -z'
'x-1/2, -y-1/2, z-1/2'

loop_
_atom_site_label
_atom_site_type_symbol
_atom_site_fract_x
_atom_site_fract_y
_atom_site_fract_z
_atom_site_U_iso_or_equiv
_atom_site_adp_type
_atom_site_occupancy
_atom_site_symmetry_multiplicity
_atom_site_calc_flag
_atom_site_refinement_flags
Co1 Co 0.23029(5) 0.68644(4) 0.200322(16) 0.02603(13) Uani 1 1 d .
Co2 Co 0.04852(5) 0.63573(4) 0.123177(17) 0.02795(14) Uani 1 1 d .
Si1 Si 0.40293(9) 0.74003(8) 0.07391(3) 0.0239(2) Uani 1 1 d .
Si2 Si 0.31810(10) 0.79221(8) -0.01573(3) 0.0259(2) Uani 1 1 d .
O1 O 0.4463(3) 0.8616(2) 0.24750(10) 0.0431(6) Uani 1 1 d .
O2 O 0.0150(3) 0.6728(3) 0.29269(10) 0.0517(7) Uani 1 1 d .
O3 O 0.4056(3) 0.4605(2) 0.20469(10) 0.0461(6) Uani 1 1 d .
O4 O -0.2174(3) 0.5745(3) 0.19004(11) 0.0774(11) Uani 1 1 d .
O5 O 0.1775(3) 0.4035(2) 0.09018(12) 0.0555(7) Uani 1 1 d .
O6 O -0.1295(3) 0.7205(2) 0.02622(10) 0.0459(7) Uani 1 1 d .
C1 C 0.3645(4) 0.7912(3) 0.22974(13) 0.0315(8) Uani 1 1 d .
C2 C 0.0986(4) 0.6768(3) 0.25708(14) 0.0364(8) Uani 1 1 d .
C3 C 0.3401(4) 0.5475(3) 0.20345(13) 0.0335(8) Uani 1 1 d .
C4 C -0.1130(4) 0.5973(4) 0.16454(15) 0.0475(10) Uani 1 1 d .
C5 C 0.1260(4) 0.4920(3) 0.10246(15) 0.0411(9) Uani 1 1 d .
C6 C -0.0596(4) 0.6842(3) 0.06315(14) 0.0321(8) Uani 1 1 d .
C7 C 0.0562(3) 0.9095(3) 0.15301(12) 0.0268(7) Uani 1 1 d .
C8 C 0.1360(4) 1.0111(3) 0.13781(13) 0.0347(8) Uani 1 1 d .
H8 H 0.2346 1.0040 0.1220 0.042 Uiso 1 1 calc R
C9 C 0.0722(5) 1.1228(3) 0.14563(16) 0.0502(10) Uani 1 1 d .
H9 H 0.1280 1.1918 0.1357 0.060 Uiso 1 1 calc R
C10 C -0.0719(5) 1.1338(4) 0.16777(16) 0.0577(13) Uani 1 1 d .
H10 H -0.1155 1.2102 0.1730 0.069 Uiso 1 1 calc R
C11 C -0.1517(4) 1.0344(4) 0.18220(15) 0.0524(12) Uani 1 1 d .
H11 H -0.2513 1.0419 0.1972 0.063 Uiso 1 1 calc R
C12 C -0.0891(4) 0.9237(3) 0.17523(13) 0.0395(9) Uani 1 1 d .
H12 H -0.1458 0.8556 0.1857 0.047 Uiso 1 1 calc R
C13 C 0.1248(3) 0.7932(3) 0.14629(12) 0.0244(7) Uani 1 1 d .
C14 C 0.2386(3) 0.7348(3) 0.12126(12) 0.0245(7) Uani 1 1 d .
C15 C 0.4990(4) 0.5914(3) 0.07041(14) 0.0356(8) Uani 1 1 d .
H15A H 0.5359 0.5680 0.1074 0.053 Uiso 1 1 calc R
H15B H 0.5865 0.5960 0.0458 0.053 Uiso 1 1 calc R
H15C H 0.4249 0.5324 0.0562 0.053 Uiso 1 1 calc R
C16 C 0.5482(3) 0.8471(3) 0.10380(14) 0.0337(8) Uani 1 1 d .
H16A H 0.4981 0.9235 0.1105 0.051 Uiso 1 1 calc R
H16B H 0.6315 0.8582 0.0778 0.051 Uiso 1 1 calc R
H16C H 0.5908 0.8156 0.1387 0.051 Uiso 1 1 calc R
C17 C 0.1883(4) 0.9249(3) -0.01518(13) 0.0335(8) Uani 1 1 d .
H17A H 0.1587 0.9464 -0.0532 0.050 Uiso 1 1 calc R
H17B H 0.2427 0.9915 0.0026 0.050 Uiso 1 1 calc R
H17C H 0.0957 0.9061 0.0054 0.050 Uiso 1 1 calc R
C18 C 0.4932(4) 0.8238(3) -0.05706(14) 0.0387(8) Uani 1 1 d .
H18A H 0.5647 0.7566 -0.0540 0.058 Uiso 1 1 calc R
H18B H 0.5441 0.8957 -0.0429 0.058 Uiso 1 1 calc R
H18C H 0.4622 0.8355 -0.0958 0.058 Uiso 1 1 calc R
C19 C 0.2155(4) 0.6626(3) -0.04834(14) 0.0344(8) Uani 1 1 d .
H19A H 0.1387 0.6320 -0.0231 0.052 Uiso 1 1 calc R
H19B H 0.2903 0.6000 -0.0562 0.052 Uiso 1 1 calc R
H19C H 0.1639 0.6879 -0.0828 0.052 Uiso 1 1 calc R

loop_
_atom_site_aniso_label
_atom_site_aniso_U_11
_atom_site_aniso_U_22
_atom_site_aniso_U_33
_atom_site_aniso_U_23
_atom_site_aniso_U_13
_atom_site_aniso_U_12
Co1 0.0320(3) 0.0261(3) 0.0198(2) 0.00228(17) -0.00167(17) -0.00483(18)
Co2 0.0302(3) 0.0302(3) 0.0233(2) 0.00039(18) -0.00144(18) -0.00792(18)
Si1 0.0263(5) 0.0235(5) 0.0221(5) 0.0014(3) 0.0013(3) 0.0016(3)
Si2 0.0295(5) 0.0264(5) 0.0217(5) 0.0005(4) 0.0019(4) 0.0019(4)
O1 0.0514(15) 0.0362(15) 0.0409(15) -0.0030(11) -0.0108(12) -0.0128(12)
O2 0.0534(16) 0.074(2) 0.0288(14) -0.0039(13) 0.0114(12) -0.0217(14)
O3 0.0628(17) 0.0323(15) 0.0428(16) 0.0081(12) -0.0080(12) 0.0068(13)
O4 0.0493(17) 0.143(3) 0.0399(17) 0.0150(18) 0.0023(14) -0.0467(19)
O5 0.0587(17) 0.0292(16) 0.078(2) -0.0138(14) -0.0117(15) -0.0016(13)
O6 0.0385(14) 0.070(2) 0.0288(14) 0.0044(12) -0.0072(11) -0.0001(12)
C1 0.0372(19) 0.032(2) 0.0254(18) 0.0072(14) -0.0010(14) 0.0023(15)
C2 0.040(2) 0.039(2) 0.030(2) 0.0006(16) -0.0023(16) -0.0097(16)
C3 0.045(2) 0.034(2) 0.0219(18) 0.0083(14) -0.0048(15) -0.0089(16)
C4 0.043(2) 0.065(3) 0.034(2) 0.0021(18) -0.0036(17) -0.0195(19)
C5 0.042(2) 0.037(2) 0.043(2) -0.0027(17) -0.0116(17) -0.0113(17)
C6 0.0256(17) 0.038(2) 0.033(2) -0.0082(16) 0.0045(15) -0.0046(14)
C7 0.0282(17) 0.036(2) 0.0161(16) -0.0036(13) -0.0038(12) 0.0058(14)
C8 0.043(2) 0.036(2) 0.0249(18) -0.0048(14) -0.0047(14) 0.0073(16)
C9 0.077(3) 0.033(2) 0.039(2) -0.0075(17) -0.021(2) 0.0115(19)
C10 0.081(3) 0.052(3) 0.038(2) -0.024(2) -0.027(2) 0.043(2)
C11 0.048(2) 0.075(3) 0.033(2) -0.024(2) -0.0100(17) 0.035(2)
C12 0.039(2) 0.057(3) 0.0222(18) -0.0083(16) -0.0022(15) 0.0115(17)
C13 0.0265(16) 0.0280(18) 0.0184(15) -0.0009(13) -0.0022(12) -0.0031(13)
C14 0.0279(16) 0.0228(17) 0.0226(16) 0.0009(13) -0.0035(13) -0.0045(13)
C15 0.040(2) 0.032(2) 0.035(2) -0.0006(15) 0.0044(15) 0.0070(15)
C16 0.0295(18) 0.036(2) 0.035(2) 0.0013(15) 0.0007(14) -0.0025(14)
C17 0.040(2) 0.0277(19) 0.0321(19) -0.0015(14) -0.0045(15) 0.0021(15)
C18 0.042(2) 0.047(2) 0.0277(19) 0.0040(16) 0.0060(15) -0.0001(16)
C19 0.041(2) 0.031(2) 0.0310(19) -0.0032(14) -0.0015(15) 0.0045(15)

loop_
_atom_type_symbol
_atom_type_description
_atom_type_scat_dispersion_real
_atom_type_scat_dispersion_imag
_atom_type_scat_source
C C 0.0033 0.0016 'International Tables Vol C Tables 4.2.6.8 and 6.1.1.4'
H H 0.0000 0.0000 'International Tables Vol C Tables 4.2.6.8 and 6.1.1.4'
O O 0.0106 0.0060 'International Tables Vol C Tables 4.2.6.8 and 6.1.1.4'
Si Si 0.0817 0.0704 'International Tables Vol C Tables 4.2.6.8 and 6.1.1.4'
Co Co 0.3494 0.9721 'International Tables Vol C Tables 4.2.6.8 and 6.1.1.4'

loop_
_geom_angle_atom_site_label_1
_geom_angle_atom_site_label_2
_geom_angle_atom_site_label_3
_geom_angle
C1 Co1 C2 98.80(15)
C1 Co1 C3 102.40(14)
C2 Co1 C3 104.76(15)
C1 Co1 C13 98.42(13)
C2 Co1 C13 104.37(14)
C3 Co1 C13 140.80(13)
C1 Co1 C14 99.35(13)
C2 Co1 C14 141.64(14)
C3 Co1 C14 103.91(13)
C13 Co1 C14 39.50(12)
C1 Co1 Co2 147.64(10)
C2 Co1 Co2 99.07(11)
C3 Co1 Co2 98.81(10)
C13 Co1 Co2 50.90(9)
C14 Co1 Co2 51.49(8)
C6 Co2 C4 97.35(15)
C6 Co2 C5 103.57(15)
C4 Co2 C5 103.75(18)
C6 Co2 C13 96.92(14)
C4 Co2 C13 108.60(16)
C5 Co2 C13 138.82(14)
C6 Co2 C14 103.00(13)
C4 Co2 C14 143.68(15)
C5 Co2 C14 100.31(14)
C13 Co2 C14 39.68(12)
C6 Co2 Co1 148.08(11)
C4 Co2 Co1 97.10(11)
C5 Co2 Co1 100.39(11)
C13 Co2 Co1 51.40(9)
C14 Co2 Co1 51.63(8)
C14 Si1 C15 110.46(14)
C14 Si1 C16 107.50(14)
C15 Si1 C16 107.32(15)
C14 Si1 Si2 110.72(10)
C15 Si1 Si2 108.07(11)
C16 Si1 Si2 112.72(11)
C17 Si2 C19 110.30(15)
C17 Si2 C18 110.37(16)
C19 Si2 C18 107.71(16)
C17 Si2 Si1 111.49(11)
C19 Si2 Si1 109.16(11)
C18 Si2 Si1 107.70(11)
O1 C1 Co1 177.1(3)
O2 C2 Co1 178.8(3)
O3 C3 Co1 178.5(3)
O4 C4 Co2 178.5(4)
O5 C5 Co2 178.3(3)
O6 C6 Co2 176.5(3)
C8 C7 C12 118.0(3)
C8 C7 C13 120.3(3)
C12 C7 C13 121.7(3)
C9 C8 C7 120.4(3)
C10 C9 C8 120.2(4)
C11 C10 C9 119.8(4)
C10 C11 C12 120.5(4)
C11 C12 C7 121.1(4)
C14 C13 C7 143.3(3)
C14 C13 Co2 71.07(18)
C7 C13 Co2 135.3(2)
C14 C13 Co1 70.75(18)
C7 C13 Co1 131.1(2)
Co2 C13 Co1 77.70(11)
C13 C14 Si1 148.1(2)
C13 C14 Co2 69.25(18)
Si1 C14 Co2 133.04(16)
C13 C14 Co1 69.74(18)
Si1 C14 Co1 130.65(16)
Co2 C14 Co1 76.89(11)

loop_
_geom_bond_atom_site_label_1
_geom_bond_atom_site_label_2
_geom_bond_distance
Co1 C1 1.792(4)
Co1 C2 1.816(4)
Co1 C3 1.833(4)
Co1 C13 1.984(3)
Co1 C14 1.996(3)
Co1 Co2 2.4798(9)
Co2 C6 1.795(4)
Co2 C4 1.798(4)
Co2 C5 1.829(4)
Co2 C13 1.970(3)
Co2 C14 1.992(3)
Si1 C14 1.856(3)
Si1 C15 1.874(3)
Si1 C16 1.875(3)
Si1 Si2 2.3503(13)
Si2 C17 1.871(3)
Si2 C19 1.874(3)
Si2 C18 1.876(3)
O1 C1 1.141(4)
O2 C2 1.143(4)
O3 C3 1.133(4)
O4 C4 1.140(4)
O5 C5 1.136(4)
O6 C6 1.143(4)
C7 C8 1.393(5)
C7 C12 1.393(4)
C7 C13 1.450(4)
C8 C9 1.391(5)
C9 C10 1.379(6)
C10 C11 1.368(6)
C11 C12 1.373(5)
C13 C14 1.345(4)

loop_
_geom_torsion_atom_site_label_1
_geom_torsion_atom_site_label_2
_geom_torsion_atom_site_label_3
_geom_torsion_atom_site_label_4
_geom_torsion
C1 Co1 Co2 C6 -13.4(3)
C2 Co1 Co2 C6 109.4(2)
C3 Co1 Co2 C6 -144.0(2)
C13 Co1 Co2 C6 8.2(2)
C14 Co1 Co2 C6 -43.2(2)
C1 Co1 Co2 C4 -129.8(2)
C2 Co1 Co2 C4 -6.98(18)
C3 Co1 Co2 C4 99.63(17)
C13 Co1 Co2 C4 -108.17(18)
C14 Co1 Co2 C4 -159.57(18)
C1 Co1 Co2 C5 124.8(2)
C2 Co1 Co2 C5 -112.42(16)
C3 Co1 Co2 C5 -5.81(15)
C13 Co1 Co2 C5 146.39(16)
C14 Co1 Co2 C5 94.99(16)
C1 Co1 Co2 C13 -21.6(2)
C2 Co1 Co2 C13 101.19(16)
C3 Co1 Co2 C13 -152.20(15)
C14 Co1 Co2 C13 -51.40(15)
C1 Co1 Co2 C14 29.8(2)
C2 Co1 Co2 C14 152.59(16)
C3 Co1 Co2 C14 -100.80(15)
C13 Co1 Co2 C14 51.40(15)
C14 Si1 Si2 C17 48.13(16)
C15 Si1 Si2 C17 169.24(16)
C16 Si1 Si2 C17 -72.33(17)
C14 Si1 Si2 C19 -73.97(15)
C15 Si1 Si2 C19 47.13(16)
C16 Si1 Si2 C19 165.56(16)
C14 Si1 Si2 C18 169.35(15)
C15 Si1 Si2 C18 -69.54(17)
C16 Si1 Si2 C18 48.89(17)
C2 Co1 C1 O1 -90(6)
C3 Co1 C1 O1 162(6)
C13 Co1 C1 O1 16(6)
C14 Co1 C1 O1 56(6)
Co2 Co1 C1 O1 33(6)
C1 Co1 C2 O2 64(14)
C3 Co1 C2 O2 169(100)
C13 Co1 C2 O2 -37(14)
C14 Co1 C2 O2 -54(15)
Co2 Co1 C2 O2 -89(14)
C1 Co1 C3 O3 -169(100)
C2 Co1 C3 O3 88(13)
C13 Co1 C3 O3 -49(13)
C14 Co1 C3 O3 -66(13)
Co2 Co1 C3 O3 -14(13)
C6 Co2 C4 O4 -21(15)
C5 Co2 C4 O4 -127(15)
C13 Co2 C4 O4 79(15)
C14 Co2 C4 O4 103(15)
Co1 Co2 C4 O4 131(15)
C6 Co2 C5 O5 137(13)
C4 Co2 C5 O5 -122(13)
C13 Co2 C5 O5 19(13)
C14 Co2 C5 O5 30(13)
Co1 Co2 C5 O5 -22(13)
C4 Co2 C6 O6 82(5)
C5 Co2 C6 O6 -172(5)
C13 Co2 C6 O6 -28(5)
C14 Co2 C6 O6 -68(5)
Co1 Co2 C6 O6 -35(5)
C12 C7 C8 C9 1.0(4)
C13 C7 C8 C9 -178.2(3)
C7 C8 C9 C10 -1.0(5)
C8 C9 C10 C11 0.2(5)
C9 C10 C11 C12 0.5(5)
C10 C11 C12 C7 -0.5(5)
C8 C7 C12 C11 -0.3(5)
C13 C7 C12 C11 178.9(3)
C8 C7 C13 C14 -15.5(6)
C12 C7 C13 C14 165.4(4)
C8 C7 C13 Co2 -141.0(3)
C12 C7 C13 Co2 39.8(4)
C8 C7 C13 Co1 100.4(3)
C12 C7 C13 Co1 -78.7(4)
C6 Co2 C13 C14 -102.0(2)
C4 Co2 C13 C14 157.8(2)
C5 Co2 C13 C14 17.8(3)
Co1 Co2 C13 C14 73.63(17)
C6 Co2 C13 C7 47.0(3)
C4 Co2 C13 C7 -53.2(3)
C5 Co2 C13 C7 166.9(3)
C14 Co2 C13 C7 149.0(4)
Co1 Co2 C13 C7 -137.3(3)
C6 Co2 C13 Co1 -175.66(11)
C4 Co2 C13 Co1 84.16(15)
C5 Co2 C13 Co1 -55.8(2)
C14 Co2 C13 Co1 -73.63(17)
C1 Co1 C13 C14 94.5(2)
C2 Co1 C13 C14 -164.09(19)
C3 Co1 C13 C14 -27.2(3)
Co2 Co1 C13 C14 -74.00(17)
C1 Co1 C13 C7 -50.7(3)
C2 Co1 C13 C7 50.7(3)
C3 Co1 C13 C7 -172.4(3)
C14 Co1 C13 C7 -145.2(4)
Co2 Co1 C13 C7 140.8(3)
C1 Co1 C13 Co2 168.51(12)
C2 Co1 C13 Co2 -90.09(13)
C3 Co1 C13 Co2 46.8(2)
C14 Co1 C13 Co2 74.00(17)
C7 C13 C14 Si1 -2.1(8)
Co2 C13 C14 Si1 140.6(4)
Co1 C13 C14 Si1 -136.2(4)
C7 C13 C14 Co2 -142.7(5)
Co1 C13 C14 Co2 83.18(9)
C7 C13 C14 Co1 134.1(4)
Co2 C13 C14 Co1 -83.18(9)
C15 Si1 C14 C13 176.9(4)
C16 Si1 C14 C13 60.1(5)
Si2 Si1 C14 C13 -63.5(5)
C15 Si1 C14 Co2 -57.4(2)
C16 Si1 C14 Co2 -174.2(2)
Si2 Si1 C14 Co2 62.3(2)
C15 Si1 C14 Co1 55.7(2)
C16 Si1 C14 Co1 -61.1(2)
Si2 Si1 C14 Co1 175.40(16)
C6 Co2 C14 C13 85.2(2)
C4 Co2 C14 C13 -37.2(3)
C5 Co2 C14 C13 -168.2(2)
Co1 Co2 C14 C13 -73.03(17)
C6 Co2 C14 Si1 -67.6(2)
C4 Co2 C14 Si1 170.0(2)
C5 Co2 C14 Si1 39.1(2)
C13 Co2 C14 Si1 -152.7(3)
Co1 Co2 C14 Si1 134.2(3)
C6 Co2 C14 Co1 158.18(12)
C4 Co2 C14 Co1 35.8(3)
C5 Co2 C14 Co1 -95.15(14)
C13 Co2 C14 Co1 73.03(17)
C1 Co1 C14 C13 -91.9(2)
C2 Co1 C14 C13 25.3(3)
C3 Co1 C14 C13 162.70(19)
Co2 Co1 C14 C13 72.43(17)
C1 Co1 C14 Si1 59.3(2)
C2 Co1 C14 Si1 176.5(2)
C3 Co1 C14 Si1 -46.1(2)
C13 Co1 C14 Si1 151.2(3)
Co2 Co1 C14 Si1 -136.4(2)
C1 Co1 C14 Co2 -164.36(12)
C2 Co1 C14 Co2 -47.1(2)
C3 Co1 C14 Co2 90.27(13)
C13 Co1 C14 Co2 -72.43(17)
